data_7128264
loop_
_publ_author_name
'Patil, Vaibhav B.'
'Nanubolu, Jagadeesh Babu'
'Chegondi, Rambabu'

_publ_section_title
;
 Design, synthesis and application of spiro[4.5]cyclohexadienones
 <i>via</i> one-pot sequential <i>p</i>-hydroxybenzylation/oxidative
 dearomatization.
;
_journal_issue 45
_journal_name_full 'Chemical communications (Cambridge, England)'
_journal_page_first 5574
_journal_page_last 5577
_journal_paper_doi 10.1039/d1cc01752g
_journal_volume 57
_journal_year 2021
_chemical_formula_moiety 'C23 H23 N O3'
_chemical_formula_sum 'C23 H23 N O3'
_chemical_formula_weight 361.42
_space_group_crystal_system monoclinic
_space_group_IT_number 14
_space_group_name_Hall '-P 2ybc'
_space_group_name_H-M_alt 'P 1 21/c 1'
_atom_sites_solution_hydrogens mixed
_audit_creation_method SHELXL-2018/3
_audit_update_record
;
2020-12-02 deposited with the CCDC.	2021-04-30 downloaded from the CCDC.
;
_cell_angle_alpha 90
_cell_angle_beta 101.041(6)
_cell_angle_gamma 90
_cell_formula_units_Z 4
_cell_length_a 12.789(3)
_cell_length_b 10.573(2)
_cell_length_c 13.888(3)
_cell_measurement_reflns_used 9950
_cell_measurement_temperature 293(2)
_cell_measurement_theta_max 30.570
_cell_measurement_theta_min 2.442
_cell_volume 1843.1(7)
_computing_cell_refinement '<i>SAINT</i> (Bruker, 2016)'
_computing_data_collection '<i>APEX3</i> (Bruker, 2016)'
_computing_data_reduction 'Bruker SAINT'
_computing_structure_refinement 'SHELXL-2018/3 (Sheldrick, 2018)'
_computing_structure_solution '<i>SHELXT</i> (Sheldrick, 2015)'
_diffrn_ambient_temperature 293(2)
_diffrn_measured_fraction_theta_full 0.998
_diffrn_measured_fraction_theta_max 0.998
_diffrn_measurement_device_type 'Bruker D8 QUEST PHOTON-100'
_diffrn_measurement_method '\w and \f'
_diffrn_radiation_type MoK\a
_diffrn_radiation_wavelength 0.71073
_diffrn_reflns_av_R_equivalents 0.0322
_diffrn_reflns_av_unetI/netI 0.0268
_diffrn_reflns_Laue_measured_fraction_full 0.998
_diffrn_reflns_Laue_measured_fraction_max 0.998
_diffrn_reflns_limit_h_max 16
_diffrn_reflns_limit_h_min -16
_diffrn_reflns_limit_k_max 13
_diffrn_reflns_limit_k_min -13
_diffrn_reflns_limit_l_max 18
_diffrn_reflns_limit_l_min -18
_diffrn_reflns_number 20159
_diffrn_reflns_point_group_measured_fraction_full 0.998
_diffrn_reflns_point_group_measured_fraction_max 0.998
_diffrn_reflns_theta_full 25.242
_diffrn_reflns_theta_max 27.500
_diffrn_reflns_theta_min 2.438
_diffrn_source microfocus
_exptl_absorpt_coefficient_mu 0.086
_exptl_absorpt_correction_T_max 0.7461
_exptl_absorpt_correction_T_min 0.6119
_exptl_absorpt_correction_type multi-scan
_exptl_absorpt_process_details 'SADABS 2014/5'
_exptl_crystal_density_diffrn 1.302
_exptl_crystal_description BLOCK
_exptl_crystal_F_000 768
_exptl_crystal_size_max 0.320
_exptl_crystal_size_mid 0.230
_exptl_crystal_size_min 0.190
_refine_diff_density_max 0.245
_refine_diff_density_min -0.192
_refine_diff_density_rms 0.056
_refine_ls_extinction_coef 0.038(3)
_refine_ls_extinction_expression Fc^*^=kFc[1+0.001xFc^2^\l^3^/sin(2\q)]^-1/4^
_refine_ls_extinction_method 'SHELXL-2018/3 (Sheldrick 2018)'
_refine_ls_goodness_of_fit_ref 1.029
_refine_ls_hydrogen_treatment mixed
_refine_ls_matrix_type full
_refine_ls_number_parameters 270
_refine_ls_number_reflns 4217
_refine_ls_number_restraints 0
_refine_ls_restrained_S_all 1.029
_refine_ls_R_factor_all 0.0587
_refine_ls_R_factor_gt 0.0463
_refine_ls_shift/su_max 0.000
_refine_ls_shift/su_mean 0.000
_refine_ls_structure_factor_coef Fsqd
_refine_ls_weighting_details 'w=1/[\s^2^(Fo^2^)+(0.0625P)^2^+0.5580P] where P=(Fo^2^+2Fc^2^)/3'
_refine_ls_weighting_scheme calc
_refine_ls_wR_factor_gt 0.1193
_refine_ls_wR_factor_ref 0.1311
_reflns_Friedel_coverage 0.000
_reflns_number_gt 3398
_reflns_number_total 4217
_reflns_threshold_expression 'I > 2\s(I)'
_cod_data_source_file d1cc01752g2.cif
_cod_data_source_block KA881_0m
_cod_depositor_comments 'Adding full bibliography for 7128264--7128265.cif.'
_cod_original_cell_volume 1843.2(7)
_cod_original_sg_symbol_H-M 'P 21/c'
_cod_database_code 7128264
_shelx_shelxl_version_number 2018/3
_shelx_space_group_comment
;
The symmetry employed for this shelxl refinement is uniquely defined
by the following loop, which should always be used as a source of
symmetry information in preference to the above space-group names.
They are only intended as comments.
;
_shelx_estimated_absorpt_t_min 0.973
_shelx_estimated_absorpt_t_max 0.984

loop_
_space_group_symop_operation_xyz
'x, y, z'
'-x, y+1/2, -z+1/2'
'-x, -y, -z'
'x, -y-1/2, z-1/2'

loop_
_atom_site_label
_atom_site_type_symbol
_atom_site_fract_x
_atom_site_fract_y
_atom_site_fract_z
_atom_site_U_iso_or_equiv
_atom_site_adp_type
_atom_site_occupancy
_atom_site_site_symmetry_order
_atom_site_calc_flag
_atom_site_refinement_flags_posn
_atom_site_refinement_flags_adp
_atom_site_refinement_flags_occupancy
_atom_site_disorder_assembly
_atom_site_disorder_group
C1 C 0.77931(11) 0.35053(13) 0.56011(11) 0.0387(3) Uani 1 1 d . . . . .
C2 C 0.77586(14) 0.28652(14) 0.47167(12) 0.0496(4) Uani 1 1 d . . . . .
H2 H 0.821674 0.219410 0.467122 0.060 Uiso 1 1 calc R U . . .
C3 C 0.70272(15) 0.32574(16) 0.39157(12) 0.0538(4) Uani 1 1 d . . . . .
H3 H 0.699893 0.285429 0.331610 0.065 Uiso 1 1 calc R U . . .
C4 C 0.63235(14) 0.42521(15) 0.39847(11) 0.0494(4) Uani 1 1 d . . . . .
H4 H 0.582687 0.448822 0.343385 0.059 Uiso 1 1 calc R U . . .
C5 C 0.63549(11) 0.48860(13) 0.48546(10) 0.0389(3) Uani 1 1 d . . . . .
H5 H 0.588534 0.554794 0.489181 0.047 Uiso 1 1 calc R U . . .
C6 C 0.71032(10) 0.45238(12) 0.56861(9) 0.0326(3) Uani 1 1 d . . . . .
C7 C 0.73387(10) 0.49459(12) 0.66925(9) 0.0343(3) Uani 1 1 d . . . . .
C8 C 0.81349(12) 0.41675(15) 0.71588(11) 0.0447(4) Uani 1 1 d . . . . .
H8 H 0.844199 0.421433 0.782130 0.054 Uiso 1 1 calc R U . . .
C9 C 0.67617(10) 0.59218(12) 0.71471(9) 0.0325(3) Uani 1 1 d . . . . .
C10 C 0.62725(11) 0.55496(13) 0.79173(9) 0.0351(3) Uani 1 1 d . . . . .
H10 H 0.637955 0.473109 0.816141 0.042 Uiso 1 1 calc R U . . .
C11 C 0.56307(11) 0.63660(13) 0.83297(9) 0.0361(3) Uani 1 1 d . . . . .
C12 C 0.54678(12) 0.75913(13) 0.79713(11) 0.0416(3) Uani 1 1 d . . . . .
H12 H 0.503016 0.814650 0.823073 0.050 Uiso 1 1 calc R U . . .
C13 C 0.59700(12) 0.79696(13) 0.72202(11) 0.0419(3) Uani 1 1 d . . . . .
H13 H 0.586219 0.879216 0.698501 0.050 Uiso 1 1 calc R U . . .
C14 C 0.66274(11) 0.71794(12) 0.68008(9) 0.0346(3) Uani 1 1 d . . . . .
C15 C 0.43644(15) 0.65764(17) 0.93821(13) 0.0565(4) Uani 1 1 d . . . . .
H15A H 0.381926 0.679744 0.883135 0.085 Uiso 1 1 calc R U . . .
H15B H 0.467087 0.733293 0.969953 0.085 Uiso 1 1 calc R U . . .
H15C H 0.405943 0.608117 0.983792 0.085 Uiso 1 1 calc R U . . .
C16 C 0.71446(11) 0.76964(13) 0.59907(10) 0.0369(3) Uani 1 1 d . . . . .
H16A H 0.667146 0.832368 0.563001 0.044 Uiso 1 1 calc R U . . .
H16B H 0.720873 0.701201 0.554054 0.044 Uiso 1 1 calc R U . . .
C17 C 0.82780(12) 0.83188(14) 0.63225(11) 0.0421(3) Uani 1 1 d . . . . .
C18 C 0.85245(14) 0.89480(17) 0.53870(14) 0.0577(5) Uani 1 1 d . . . . .
C22 C 0.91195(11) 0.73027(15) 0.66490(11) 0.0433(3) Uani 1 1 d . . . . .
C23 C 0.82752(17) 0.92983(19) 0.71269(15) 0.0682(5) Uani 1 1 d . . . . .
H23A H 0.896038 0.969926 0.728100 0.102 Uiso 1 1 calc R U . . .
H23B H 0.812461 0.888943 0.770233 0.102 Uiso 1 1 calc R U . . .
H23C H 0.773882 0.992323 0.690411 0.102 Uiso 1 1 calc R U . . .
N1 N 0.84141(11) 0.33122(13) 0.65130(10) 0.0489(3) Uani 1 1 d . . . . .
H1 H 0.8922(17) 0.273(2) 0.6670(15) 0.069(6) Uiso 1 1 d . . . . .
O1 O 0.51701(9) 0.58616(10) 0.90525(8) 0.0489(3) Uani 1 1 d . . . . .
O2 O 0.84736(18) 1.00653(15) 0.52906(16) 0.1149(7) Uani 1 1 d . . . . .
O3 O 0.95345(10) 0.71896(14) 0.75070(9) 0.0669(4) Uani 1 1 d . . . . .
C19 C 0.8977(7) 0.8143(9) 0.4645(8) 0.0694(19) Uani 0.641(11) 1 d . . P A 1
H19A H 0.852933 0.825802 0.400341 0.083 Uiso 0.641(11) 1 calc R U P A 1
H19B H 0.968035 0.845975 0.460951 0.083 Uiso 0.641(11) 1 calc R U P A 1
C20 C 0.9064(4) 0.6729(4) 0.4867(2) 0.0553(11) Uani 0.641(11) 1 d . . P A 1
H20A H 0.836634 0.634382 0.467805 0.066 Uiso 0.641(11) 1 calc R U P A 1
H20B H 0.953240 0.634279 0.447829 0.066 Uiso 0.641(11) 1 calc R U P A 1
C21 C 0.94671(15) 0.64788(18) 0.58859(14) 0.0595(5) Uani 0.641(11) 1 d . . P A 1
H21A H 1.023829 0.651865 0.598874 0.071 Uiso 0.641(11) 1 calc R U P A 1
H21B H 0.928115 0.561385 0.601434 0.071 Uiso 0.641(11) 1 calc R U P A 1
C19D C 0.8592(10) 0.814(2) 0.4580(13) 0.068(3) Uani 0.359(11) 1 d . . P A 2
H19C H 0.871034 0.863083 0.402104 0.082 Uiso 0.359(11) 1 calc R U P A 2
H19D H 0.793866 0.765953 0.438898 0.082 Uiso 0.359(11) 1 calc R U P A 2
C20D C 0.9507(7) 0.7272(11) 0.4918(5) 0.065(2) Uani 0.359(11) 1 d . . P A 2
H20C H 1.015660 0.776938 0.503074 0.077 Uiso 0.359(11) 1 calc R U P A 2
H20D H 0.955170 0.668241 0.439153 0.077 Uiso 0.359(11) 1 calc R U P A 2
C21D C 0.94671(15) 0.64788(18) 0.58859(14) 0.0595(5) Uani 0.359(11) 1 d . . P A 2
H21C H 0.897338 0.577930 0.572728 0.071 Uiso 0.359(11) 1 calc R U P A 2
H21D H 1.016688 0.613229 0.614437 0.071 Uiso 0.359(11) 1 calc R U P A 2

loop_
_atom_site_aniso_label
_atom_site_aniso_U_11
_atom_site_aniso_U_22
_atom_site_aniso_U_33
_atom_site_aniso_U_23
_atom_site_aniso_U_13
_atom_site_aniso_U_12
C1 0.0363(7) 0.0319(7) 0.0505(8) 0.0068(6) 0.0148(6) 0.0053(6)
C2 0.0575(10) 0.0335(7) 0.0647(10) -0.0009(7) 0.0289(8) 0.0074(7)
C3 0.0707(11) 0.0417(8) 0.0514(9) -0.0099(7) 0.0179(8) -0.0027(8)
C4 0.0564(9) 0.0423(8) 0.0454(8) -0.0033(6) -0.0008(7) -0.0028(7)
C5 0.0359(7) 0.0319(7) 0.0465(7) -0.0011(5) 0.0021(6) 0.0019(5)
C6 0.0298(6) 0.0270(6) 0.0416(7) 0.0027(5) 0.0087(5) 0.0005(5)
C7 0.0327(7) 0.0323(7) 0.0381(6) 0.0053(5) 0.0069(5) 0.0025(5)
C8 0.0426(8) 0.0476(8) 0.0436(7) 0.0100(6) 0.0075(6) 0.0109(6)
C9 0.0304(6) 0.0313(6) 0.0336(6) -0.0013(5) 0.0008(5) 0.0005(5)
C10 0.0372(7) 0.0306(6) 0.0361(6) 0.0016(5) 0.0037(5) 0.0017(5)
C11 0.0384(7) 0.0361(7) 0.0334(6) -0.0032(5) 0.0058(5) -0.0028(6)
C12 0.0467(8) 0.0340(7) 0.0450(8) -0.0059(6) 0.0109(6) 0.0042(6)
C13 0.0496(8) 0.0286(7) 0.0470(8) 0.0019(6) 0.0082(6) 0.0037(6)
C14 0.0348(7) 0.0316(7) 0.0357(6) 0.0007(5) 0.0025(5) -0.0002(5)
C15 0.0613(11) 0.0533(10) 0.0621(10) -0.0024(8) 0.0304(8) 0.0060(8)
C16 0.0382(7) 0.0340(7) 0.0365(7) 0.0040(5) 0.0024(5) -0.0002(5)
C17 0.0453(8) 0.0350(7) 0.0452(7) 0.0008(6) 0.0069(6) -0.0076(6)
C18 0.0566(10) 0.0464(9) 0.0711(11) 0.0207(8) 0.0149(8) -0.0058(8)
C22 0.0336(7) 0.0485(8) 0.0459(8) 0.0071(6) 0.0030(6) -0.0116(6)
C23 0.0719(13) 0.0538(10) 0.0772(12) -0.0246(9) 0.0103(10) -0.0171(9)
N1 0.0449(7) 0.0473(7) 0.0556(8) 0.0127(6) 0.0127(6) 0.0217(6)
O1 0.0605(7) 0.0431(6) 0.0490(6) 0.0022(4) 0.0255(5) 0.0061(5)
O2 0.1565(18) 0.0502(9) 0.1563(18) 0.0461(10) 0.0756(15) 0.0128(10)
O3 0.0543(7) 0.0865(10) 0.0511(7) 0.0081(6) -0.0122(5) -0.0105(7)
C19 0.085(5) 0.071(3) 0.061(3) 0.023(2) 0.036(4) 0.007(4)
C20 0.058(2) 0.060(2) 0.0530(15) -0.0012(14) 0.0235(14) 0.0022(17)
C21 0.0591(11) 0.0545(10) 0.0711(11) 0.0103(8) 0.0282(9) 0.0033(8)
C19D 0.063(6) 0.096(6) 0.052(4) 0.030(4) 0.029(5) 0.006(6)
C20D 0.050(4) 0.083(6) 0.065(3) 0.011(3) 0.023(3) 0.002(4)
C21D 0.0591(11) 0.0545(10) 0.0711(11) 0.0103(8) 0.0282(9) 0.0033(8)

loop_
_atom_type_symbol
_atom_type_description
_atom_type_scat_dispersion_real
_atom_type_scat_dispersion_imag
_atom_type_scat_source
C C 0.0033 0.0016 'International Tables Vol C Tables 4.2.6.8 and 6.1.1.4'
H H 0.0000 0.0000 'International Tables Vol C Tables 4.2.6.8 and 6.1.1.4'
N N 0.0061 0.0033 'International Tables Vol C Tables 4.2.6.8 and 6.1.1.4'
O O 0.0106 0.0060 'International Tables Vol C Tables 4.2.6.8 and 6.1.1.4'

loop_
_geom_angle_atom_site_label_1
_geom_angle_atom_site_label_2
_geom_angle_atom_site_label_3
_geom_angle
_geom_angle_site_symmetry_1
_geom_angle_site_symmetry_3
_geom_angle_publ_flag
N1 C1 C2 130.83(13) . . ?
N1 C1 C6 107.24(12) . . ?
C2 C1 C6 121.92(13) . . ?
C3 C2 C1 117.92(14) . . ?
C3 C2 H2 121.0 . . ?
C1 C2 H2 121.0 . . ?
C2 C3 C4 121.25(15) . . ?
C2 C3 H3 119.4 . . ?
C4 C3 H3 119.4 . . ?
C5 C4 C3 121.03(15) . . ?
C5 C4 H4 119.5 . . ?
C3 C4 H4 119.5 . . ?
C4 C5 C6 119.34(13) . . ?
C4 C5 H5 120.3 . . ?
C6 C5 H5 120.3 . . ?
C5 C6 C1 118.53(13) . . ?
C5 C6 C7 134.03(12) . . ?
C1 C6 C7 107.40(12) . . ?
C8 C7 C6 105.68(12) . . ?
C8 C7 C9 127.10(12) . . ?
C6 C7 C9 126.92(11) . . ?
N1 C8 C7 110.51(13) . . ?
N1 C8 H8 124.7 . . ?
C7 C8 H8 124.7 . . ?
C10 C9 C14 118.89(12) . . ?
C10 C9 C7 117.67(11) . . ?
C14 C9 C7 123.32(12) . . ?
C11 C10 C9 121.90(12) . . ?
C11 C10 H10 119.1 . . ?
C9 C10 H10 119.1 . . ?
O1 C11 C10 115.65(12) . . ?
O1 C11 C12 124.83(13) . . ?
C10 C11 C12 119.47(13) . . ?
C13 C12 C11 118.68(13) . . ?
C13 C12 H12 120.7 . . ?
C11 C12 H12 120.7 . . ?
C12 C13 C14 123.18(13) . . ?
C12 C13 H13 118.4 . . ?
C14 C13 H13 118.4 . . ?
C13 C14 C9 117.83(12) . . ?
C13 C14 C16 118.71(12) . . ?
C9 C14 C16 123.46(12) . . ?
O1 C15 H15A 109.5 . . ?
O1 C15 H15B 109.5 . . ?
H15A C15 H15B 109.5 . . ?
O1 C15 H15C 109.5 . . ?
H15A C15 H15C 109.5 . . ?
H15B C15 H15C 109.5 . . ?
C14 C16 C17 116.21(11) . . ?
C14 C16 H16A 108.2 . . ?
C17 C16 H16A 108.2 . . ?
C14 C16 H16B 108.2 . . ?
C17 C16 H16B 108.2 . . ?
H16A C16 H16B 107.4 . . ?
C23 C17 C22 111.16(14) . . ?
C23 C17 C18 110.70(14) . . ?
C22 C17 C18 107.88(13) . . ?
C23 C17 C16 111.49(13) . . ?
C22 C17 C16 110.43(11) . . ?
C18 C17 C16 104.95(12) . . ?
O2 C18 C19D 121.2(7) . . ?
O2 C18 C19 119.7(4) . . ?
O2 C18 C17 120.46(19) . . ?
C19D C18 C17 117.1(7) . . ?
C19 C18 C17 119.4(4) . . ?
O3 C22 C21D 120.15(16) . . ?
O3 C22 C21 120.15(16) . . ?
O3 C22 C17 120.78(15) . . ?
C21D C22 C17 119.02(13) . . ?
C21 C22 C17 119.02(13) . . ?
C17 C23 H23A 109.5 . . ?
C17 C23 H23B 109.5 . . ?
H23A C23 H23B 109.5 . . ?
C17 C23 H23C 109.5 . . ?
H23A C23 H23C 109.5 . . ?
H23B C23 H23C 109.5 . . ?
C8 N1 C1 109.17(12) . . ?
C8 N1 H1 124.3(13) . . ?
C1 N1 H1 126.5(13) . . ?
C11 O1 C15 118.04(12) . . ?
C20 C19 C18 115.5(6) . . ?
C20 C19 H19A 108.4 . . ?
C18 C19 H19A 108.4 . . ?
C20 C19 H19B 108.4 . . ?
C18 C19 H19B 108.4 . . ?
H19A C19 H19B 107.5 . . ?
C21 C20 C19 112.2(5) . . ?
C21 C20 H20A 109.2 . . ?
C19 C20 H20A 109.2 . . ?
C21 C20 H20B 109.2 . . ?
C19 C20 H20B 109.2 . . ?
H20A C20 H20B 107.9 . . ?
C20 C21 C22 119.32(19) . . ?
C20 C21 H21A 107.5 . . ?
C22 C21 H21A 107.5 . . ?
C20 C21 H21B 107.5 . . ?
C22 C21 H21B 107.5 . . ?
H21A C21 H21B 107.0 . . ?
C18 C19D C20D 106.5(12) . . ?
C18 C19D H19C 110.4 . . ?
C20D C19D H19C 110.4 . . ?
C18 C19D H19D 110.4 . . ?
C20D C19D H19D 110.4 . . ?
H19C C19D H19D 108.6 . . ?
C19D C20D C21D 116.0(8) . . ?
C19D C20D H20C 108.3 . . ?
C21D C20D H20C 108.3 . . ?
C19D C20D H20D 108.3 . . ?
C21D C20D H20D 108.3 . . ?
H20C C20D H20D 107.4 . . ?
C22 C21D C20D 110.6(3) . . ?
C22 C21D H21C 109.5 . . ?
C20D C21D H21C 109.5 . . ?
C22 C21D H21D 109.5 . . ?
C20D C21D H21D 109.5 . . ?
H21C C21D H21D 108.1 . . ?

loop_
_geom_bond_atom_site_label_1
_geom_bond_atom_site_label_2
_geom_bond_distance
_geom_bond_site_symmetry_2
_geom_bond_publ_flag
C1 N1 1.375(2) . ?
C1 C2 1.396(2) . ?
C1 C6 1.4114(19) . ?
C2 C3 1.373(2) . ?
C2 H2 0.9300 . ?
C3 C4 1.399(2) . ?
C3 H3 0.9300 . ?
C4 C5 1.375(2) . ?
C4 H4 0.9300 . ?
C5 C6 1.4046(19) . ?
C5 H5 0.9300 . ?
C6 C7 1.4429(19) . ?
C7 C8 1.3714(19) . ?
C7 C9 1.4787(18) . ?
C8 N1 1.368(2) . ?
C8 H8 0.9300 . ?
C9 C10 1.3952(18) . ?
C9 C14 1.4132(18) . ?
C10 C11 1.3881(19) . ?
C10 H10 0.9300 . ?
C11 O1 1.3659(16) . ?
C11 C12 1.389(2) . ?
C12 C13 1.385(2) . ?
C12 H12 0.9300 . ?
C13 C14 1.390(2) . ?
C13 H13 0.9300 . ?
C14 C16 1.5123(19) . ?
C15 O1 1.4222(19) . ?
C15 H15A 0.9600 . ?
C15 H15B 0.9600 . ?
C15 H15C 0.9600 . ?
C16 C17 1.578(2) . ?
C16 H16A 0.9700 . ?
C16 H16B 0.9700 . ?
C17 C23 1.524(2) . ?
C17 C22 1.527(2) . ?
C17 C18 1.545(2) . ?
C18 O2 1.189(2) . ?
C18 C19D 1.43(2) . ?
C18 C19 1.533(10) . ?
C22 O3 1.2140(18) . ?
C22 C21D 1.503(2) . ?
C22 C21 1.503(2) . ?
C23 H23A 0.9600 . ?
C23 H23B 0.9600 . ?
C23 H23C 0.9600 . ?
N1 H1 0.89(2) . ?
C19 C20 1.527(11) . ?
C19 H19A 0.9700 . ?
C19 H19B 0.9700 . ?
C20 C21 1.434(4) . ?
C20 H20A 0.9700 . ?
C20 H20B 0.9700 . ?
C21 H21A 0.9700 . ?
C21 H21B 0.9700 . ?
C19D C20D 1.490(17) . ?
C19D H19C 0.9700 . ?
C19D H19D 0.9700 . ?
C20D C21D 1.594(8) . ?
C20D H20C 0.9700 . ?
C20D H20D 0.9700 . ?
C21D H21C 0.9700 . ?
C21D H21D 0.9700 . ?

loop_
_geom_torsion_atom_site_label_1
_geom_torsion_atom_site_label_2
_geom_torsion_atom_site_label_3
_geom_torsion_atom_site_label_4
_geom_torsion
_geom_torsion_site_symmetry_1
_geom_torsion_site_symmetry_2
_geom_torsion_site_symmetry_3
_geom_torsion_site_symmetry_4
_geom_torsion_publ_flag
N1 C1 C2 C3 178.50(16) . . . . ?
C6 C1 C2 C3 0.2(2) . . . . ?
C1 C2 C3 C4 -1.1(2) . . . . ?
C2 C3 C4 C5 1.2(3) . . . . ?
C3 C4 C5 C6 -0.2(2) . . . . ?
C4 C5 C6 C1 -0.7(2) . . . . ?
C4 C5 C6 C7 -178.39(15) . . . . ?
N1 C1 C6 C5 -177.92(12) . . . . ?
C2 C1 C6 C5 0.8(2) . . . . ?
N1 C1 C6 C7 0.33(15) . . . . ?
C2 C1 C6 C7 179.01(13) . . . . ?
C5 C6 C7 C8 177.19(15) . . . . ?
C1 C6 C7 C8 -0.67(15) . . . . ?
C5 C6 C7 C9 3.2(2) . . . . ?
C1 C6 C7 C9 -174.70(12) . . . . ?
C6 C7 C8 N1 0.77(17) . . . . ?
C9 C7 C8 N1 174.79(13) . . . . ?
C8 C7 C9 C10 -54.52(19) . . . . ?
C6 C7 C9 C10 118.27(15) . . . . ?
C8 C7 C9 C14 129.60(15) . . . . ?
C6 C7 C9 C14 -57.61(19) . . . . ?
C14 C9 C10 C11 2.18(19) . . . . ?
C7 C9 C10 C11 -173.89(12) . . . . ?
C9 C10 C11 O1 177.57(12) . . . . ?
C9 C10 C11 C12 -0.1(2) . . . . ?
O1 C11 C12 C13 -178.63(13) . . . . ?
C10 C11 C12 C13 -1.2(2) . . . . ?
C11 C12 C13 C14 0.4(2) . . . . ?
C12 C13 C14 C9 1.7(2) . . . . ?
C12 C13 C14 C16 -179.38(13) . . . . ?
C10 C9 C14 C13 -2.86(19) . . . . ?
C7 C9 C14 C13 172.97(12) . . . . ?
C10 C9 C14 C16 178.23(12) . . . . ?
C7 C9 C14 C16 -5.9(2) . . . . ?
C13 C14 C16 C17 90.75(16) . . . . ?
C9 C14 C16 C17 -90.34(16) . . . . ?
C14 C16 C17 C23 -51.09(18) . . . . ?
C14 C16 C17 C22 73.01(16) . . . . ?
C14 C16 C17 C18 -170.97(13) . . . . ?
C23 C17 C18 O2 -14.9(3) . . . . ?
C22 C17 C18 O2 -136.7(2) . . . . ?
C16 C17 C18 O2 105.5(2) . . . . ?
C23 C17 C18 C19D 177.8(6) . . . . ?
C22 C17 C18 C19D 56.0(6) . . . . ?
C16 C17 C18 C19D -61.8(6) . . . . ?
C23 C17 C18 C19 157.1(4) . . . . ?
C22 C17 C18 C19 35.3(4) . . . . ?
C16 C17 C18 C19 -82.5(4) . . . . ?
C23 C17 C22 O3 14.6(2) . . . . ?
C18 C17 C22 O3 136.14(15) . . . . ?
C16 C17 C22 O3 -109.69(16) . . . . ?
C23 C17 C22 C21D -162.57(14) . . . . ?
C18 C17 C22 C21D -41.03(18) . . . . ?
C16 C17 C22 C21D 73.14(17) . . . . ?
C23 C17 C22 C21 -162.57(14) . . . . ?
C18 C17 C22 C21 -41.03(18) . . . . ?
C16 C17 C22 C21 73.14(17) . . . . ?
C7 C8 N1 C1 -0.59(18) . . . . ?
C2 C1 N1 C8 -178.38(16) . . . . ?
C6 C1 N1 C8 0.14(17) . . . . ?
C10 C11 O1 C15 -169.28(13) . . . . ?
C12 C11 O1 C15 8.3(2) . . . . ?
O2 C18 C19 C20 176.7(5) . . . . ?
C17 C18 C19 C20 4.7(9) . . . . ?
C18 C19 C20 C21 -42.8(9) . . . . ?
C19 C20 C21 C22 38.7(7) . . . . ?
O3 C22 C21 C20 -172.4(3) . . . . ?
C17 C22 C21 C20 4.8(4) . . . . ?
O2 C18 C19D C20D 129.5(9) . . . . ?
C17 C18 C19D C20D -63.2(11) . . . . ?
C18 C19D C20D C21D 55.4(15) . . . . ?
O3 C22 C21D C20D -140.5(4) . . . . ?
C17 C22 C21D C20D 36.7(5) . . . . ?
C19D C20D C21D C22 -43.6(13) . . . . ?
